data_4082944
loop_
_publ_author_name
'Karthikeyan, I.'
'Alamsetti, S. K.'
'Sekar, G.'

_publ_section_title
;
 Isolation and Characterization of a Trinuclear Cobalt Complex Containing
 Trigonal-Prismatic Cobalt in Secondary Alcohol Aerobic Oxidation
;
_journal_issue 7
_journal_name_full Organometallics
_journal_page_first 1665
_journal_paper_doi 10.1021/om500003d
_journal_volume 33
_journal_year 2014
_chemical_formula_sum 'C76 H72 Co3 N6 O15'
_chemical_formula_weight 1486.19
_chemical_name_systematic
; 
 ? 
;
_space_group_IT_number 15
_symmetry_cell_setting monoclinic
_symmetry_space_group_name_Hall '-C 2yc'
_symmetry_space_group_name_H-M 'C 1 2/c 1'
_atom_sites_solution_hydrogens geom
_atom_sites_solution_primary direct
_atom_sites_solution_secondary difmap
_audit_creation_method SHELXL-97
_cell_angle_alpha 90.00
_cell_angle_beta 122.096(2)
_cell_angle_gamma 90.00
_cell_formula_units_Z 4
_cell_length_a 29.163(2)
_cell_length_b 17.1312(12)
_cell_length_c 18.0064(13)
_cell_measurement_reflns_used 8344
_cell_measurement_temperature 293(2)
_cell_measurement_theta_max 23.0
_cell_measurement_theta_min 2.3
_cell_volume 7621.0(9)
_computing_cell_refinement 'APEX2/SAINT (Bruker, 2004)'
_computing_data_collection 'APEX2 (Bruker, 2004)'
_computing_data_reduction 'SAINT/XPREP (Bruker, 2004)'
_computing_molecular_graphics 'ORTEP3 (Farrugia, 1997) and Mercury (Bruno et al., 2002)'
_computing_publication_material 'SHELXL-97 (Sheldrick, 1997)'
_computing_structure_refinement 'SHELXL-97 (Sheldrick, 1997)'
_computing_structure_solution 'SIR92 (Altornare et al., 1993)'
_diffrn_ambient_temperature 293(2)
_diffrn_measured_fraction_theta_full 0.996
_diffrn_measured_fraction_theta_max 0.996
_diffrn_measurement_device_type 'Bruker axs kappa apex2 CCD Diffractometer'
_diffrn_measurement_method '\w and \f scan'
_diffrn_radiation_monochromator graphite
_diffrn_radiation_source 'fine-focus sealed tube'
_diffrn_radiation_type MoK\a
_diffrn_radiation_wavelength 0.71073
_diffrn_reflns_av_R_equivalents 0.0401
_diffrn_reflns_av_sigmaI/netI 0.0444
_diffrn_reflns_limit_h_max 32
_diffrn_reflns_limit_h_min -32
_diffrn_reflns_limit_k_max 15
_diffrn_reflns_limit_k_min -19
_diffrn_reflns_limit_l_max 13
_diffrn_reflns_limit_l_min -20
_diffrn_reflns_number 21884
_diffrn_reflns_theta_full 23.35
_diffrn_reflns_theta_max 23.35
_diffrn_reflns_theta_min 1.45
_diffrn_standards_decay_% 0
_exptl_absorpt_coefficient_mu 0.711
_exptl_absorpt_correction_T_max 0.834
_exptl_absorpt_correction_T_min 0.752
_exptl_absorpt_correction_type multi-scan
_exptl_absorpt_process_details SADABS(Bruker,1999)
_exptl_crystal_colour black
_exptl_crystal_density_diffrn 1.295
_exptl_crystal_density_method 'not measured'
_exptl_crystal_description block
_exptl_crystal_F_000 3084
_exptl_crystal_size_max 0.30
_exptl_crystal_size_mid 0.20
_exptl_crystal_size_min 0.20
_refine_diff_density_max 1.292
_refine_diff_density_min -0.783
_refine_diff_density_rms 0.333
_refine_ls_extinction_coef 0.0051(5)
_refine_ls_extinction_expression Fc^*^=kFc[1+0.001xFc^2^\l^3^/sin(2\q)]^-1/4^
_refine_ls_extinction_method SHELXL
_refine_ls_goodness_of_fit_ref 1.155
_refine_ls_hydrogen_treatment constr
_refine_ls_matrix_type full
_refine_ls_number_parameters 478
_refine_ls_number_reflns 5519
_refine_ls_number_restraints 138
_refine_ls_restrained_S_all 1.154
_refine_ls_R_factor_all 0.1086
_refine_ls_R_factor_gt 0.0776
_refine_ls_shift/su_max 0.001
_refine_ls_shift/su_mean 0.000
_refine_ls_structure_factor_coef Fsqd
_refine_ls_weighting_details 'calc w=1/[\s^2^(Fo^2^)+(0.1490P)^2^+27.7316P] where P=(Fo^2^+2Fc^2^)/3'
_refine_ls_weighting_scheme calc
_refine_ls_wR_factor_gt 0.2275
_refine_ls_wR_factor_ref 0.2604
_reflns_number_gt 4032
_reflns_number_total 5519
_reflns_threshold_expression >2sigma(I)
_cod_data_source_file om500003d_si_002.cif
_cod_data_source_block shelxl
_cod_depositor_comments 'Adding full bibliography for 4082944.cif.'
_cod_original_sg_symbol_H-M C2/c
_cod_database_code 4082944

loop_
_symmetry_equiv_pos_as_xyz
'x, y, z'
'-x, y, -z+1/2'
'x+1/2, y+1/2, z'
'-x+1/2, y+1/2, -z+1/2'
'-x, -y, -z'
'x, -y, z-1/2'
'-x+1/2, -y+1/2, -z'
'x+1/2, -y+1/2, z-1/2'

loop_
_atom_site_label
_atom_site_type_symbol
_atom_site_fract_x
_atom_site_fract_y
_atom_site_fract_z
_atom_site_U_iso_or_equiv
_atom_site_adp_type
_atom_site_occupancy
_atom_site_symmetry_multiplicity
_atom_site_calc_flag
_atom_site_refinement_flags
_atom_site_disorder_assembly
_atom_site_disorder_group
C1 C 0.2549(3) 0.1461(4) 0.8724(4) 0.0461(16) Uani 1 1 d . A .
C2 C 0.3076(3) 0.1077(4) 0.8974(4) 0.0444(15) Uani 1 1 d . . .
C3 C 0.3241(3) 0.0982(5) 0.8390(5) 0.062(2) Uani 1 1 d . . .
H3 H 0.3010 0.1125 0.7807 0.074 Uiso 1 1 calc R . .
C4 C 0.3738(4) 0.0682(5) 0.8662(6) 0.074(2) Uani 1 1 d . . .
H4 H 0.3852 0.0622 0.8272 0.089 Uiso 1 1 calc R . .
C5 C 0.4066(3) 0.0468(5) 0.9522(6) 0.073(2) Uani 1 1 d . . .
H5 H 0.4402 0.0246 0.9718 0.088 Uiso 1 1 calc R . .
C6 C 0.3899(3) 0.0582(4) 1.0092(5) 0.0571(18) Uani 1 1 d . . .
H6 H 0.4126 0.0442 1.0677 0.069 Uiso 1 1 calc R . .
C7 C 0.2062(3) 0.1089(4) 0.7934(4) 0.0497(17) Uani 1 1 d . . .
C8 C 0.1742(3) 0.1546(6) 0.7201(5) 0.072(2) Uani 1 1 d . . .
H8 H 0.1836 0.2063 0.7189 0.087 Uiso 1 1 calc R . .
C9 C 0.1290(4) 0.1236(8) 0.6500(6) 0.099(3) Uani 1 1 d . . .
H9 H 0.1071 0.1551 0.6017 0.119 Uiso 1 1 calc R . .
C10 C 0.1155(4) 0.0504(10) 0.6487(7) 0.110(4) Uani 1 1 d . . .
H10 H 0.0851 0.0301 0.5990 0.132 Uiso 1 1 calc R . .
C11 C 0.1472(4) 0.0018(7) 0.7227(8) 0.098(3) Uani 1 1 d . . .
H11 H 0.1374 -0.0498 0.7231 0.117 Uiso 1 1 calc R . .
C12 C 0.1925(3) 0.0330(5) 0.7933(6) 0.068(2) Uani 1 1 d . . .
H12 H 0.2143 0.0019 0.8420 0.082 Uiso 1 1 calc R . .
C13 C 0.3013(3) -0.0427(4) 1.0591(5) 0.062(2) Uani 1 1 d . . .
H13 H 0.3266 -0.0496 1.0431 0.074 Uiso 1 1 calc R . .
C14 C 0.2767(4) -0.1073(4) 1.0702(5) 0.071(2) Uani 1 1 d . . .
H14 H 0.2853 -0.1573 1.0612 0.085 Uiso 1 1 calc R . .
C15 C 0.2403(4) -0.0977(5) 1.0941(6) 0.080(3) Uani 1 1 d . . .
H15 H 0.2235 -0.1407 1.1011 0.096 Uiso 1 1 calc R . .
C16 C 0.2284(4) -0.0239(4) 1.1079(5) 0.067(2) Uani 1 1 d . . .
H16 H 0.2035 -0.0165 1.1246 0.080 Uiso 1 1 calc R . .
C17 C 0.2534(3) 0.0394(4) 1.0968(4) 0.0442(15) Uani 1 1 d . . .
C18 C 0.2414(3) 0.1226(4) 1.1078(4) 0.0457(16) Uani 1 1 d . A .
C19 C 0.2455(3) 0.1368(4) 1.1949(5) 0.0532(18) Uani 1 1 d . . .
C20 C 0.2913(4) 0.1184(5) 1.2716(5) 0.076(3) Uani 1 1 d . . .
H20 H 0.3195 0.0929 1.2719 0.091 Uiso 1 1 calc R . .
C21 C 0.2958(6) 0.1384(6) 1.3512(6) 0.103(4) Uani 1 1 d . . .
H21 H 0.3270 0.1258 1.4045 0.124 Uiso 1 1 calc R . .
C22 C 0.2544(8) 0.1762(7) 1.3496(9) 0.128(6) Uani 1 1 d . . .
H22 H 0.2573 0.1892 1.4020 0.153 Uiso 1 1 calc R . .
C23 C 0.2102(7) 0.1945(7) 1.2746(11) 0.123(5) Uani 1 1 d . . .
H23 H 0.1825 0.2212 1.2747 0.147 Uiso 1 1 calc R . .
C24 C 0.2044(4) 0.1748(5) 1.1960(7) 0.080(3) Uani 1 1 d . . .
H24 H 0.1727 0.1873 1.1435 0.096 Uiso 1 1 calc R . .
C25 C 0.4081(3) 0.0719(4) 1.2190(5) 0.0581(19) Uani 1 1 d . A .
H25 H 0.3949 0.0214 1.2022 0.070 Uiso 1 1 calc R . .
C26 C 0.4538(3) 0.0835(6) 1.2999(5) 0.072(2) Uani 1 1 d . . .
H26 H 0.4717 0.0417 1.3373 0.087 Uiso 1 1 calc R . .
C27 C 0.4721(3) 0.1578(6) 1.3241(5) 0.087(3) Uani 1 1 d . . .
H27 H 0.5019 0.1673 1.3800 0.104 Uiso 1 1 calc R . .
C28 C 0.4472(3) 0.2193(5) 1.2667(5) 0.069(2) Uani 1 1 d . . .
H28 H 0.4609 0.2697 1.2822 0.082 Uiso 1 1 calc R . .
C29 C 0.4013(3) 0.2041(4) 1.1855(4) 0.0480(16) Uani 1 1 d . A .
C30 C 0.37019(16) 0.2665(3) 1.1181(3) 0.0512(17) Uani 1 1 d D . .
C31 C 0.40186(16) 0.3224(3) 1.1073(3) 0.035(4) Uani 0.492(16) 1 d PRDU A 1
C32 C 0.42216(16) 0.3038(3) 1.0550(3) 0.067(5) Uani 0.492(16) 1 d PRU A 1
H32 H 0.4147 0.2554 1.0276 0.080 Uiso 0.492(16) 1 calc PR A 1
C33 C 0.45364(16) 0.3575(3) 1.0436(3) 0.109(9) Uani 0.492(16) 1 d PRU A 1
H33 H 0.4672 0.3451 1.0086 0.131 Uiso 0.492(16) 1 calc PR A 1
C34 C 0.46483(16) 0.4299(3) 1.0845(3) 0.106(8) Uani 0.492(16) 1 d PRU A 1
H34 H 0.4859 0.4659 1.0769 0.127 Uiso 0.492(16) 1 calc PR A 1
C35 C 0.44453(16) 0.4486(3) 1.1369(3) 0.125(9) Uani 0.492(16) 1 d PRU A 1
H35 H 0.4520 0.4970 1.1643 0.150 Uiso 0.492(16) 1 calc PR A 1
C36 C 0.41304(16) 0.3948(3) 1.1482(3) 0.096(7) Uani 0.492(16) 1 d PRU A 1
H36 H 0.3995 0.4073 1.1832 0.115 Uiso 0.492(16) 1 calc PR A 1
C31' C 0.40956(16) 0.3010(3) 1.0934(3) 0.069(6) Uani 0.508(16) 1 d PRDU A 2
C32' C 0.41727(16) 0.2799(3) 1.0263(3) 0.090(7) Uani 0.508(16) 1 d PRU A 2
H32' H 0.4014 0.2346 0.9942 0.108 Uiso 0.508(16) 1 calc PR A 2
C33' C 0.44873(16) 0.3263(3) 1.0071(3) 0.100(7) Uani 0.508(16) 1 d PRU A 2
H33' H 0.4539 0.3122 0.9622 0.120 Uiso 0.508(16) 1 calc PR A 2
C34' C 0.47249(16) 0.3940(3) 1.0551(3) 0.112(8) Uani 0.508(16) 1 d PRU A 2
H34' H 0.4935 0.4251 1.0422 0.134 Uiso 0.508(16) 1 calc PR A 2
C35' C 0.46478(16) 0.4151(3) 1.1222(3) 0.147(12) Uani 0.508(16) 1 d PRU A 2
H35' H 0.4807 0.4604 1.1543 0.177 Uiso 0.508(16) 1 calc PR A 2
C36' C 0.43331(16) 0.3686(3) 1.1414(3) 0.106(8) Uani 0.508(16) 1 d PRU A 2
H36' H 0.4282 0.3828 1.1863 0.128 Uiso 0.508(16) 1 calc PR A 2
C37 C 0.4469(10) 0.1254(12) 0.5698(14) 0.174(7) Uani 1 1 d DU . .
C38 C 0.4578(9) 0.1708(13) 0.5105(14) 0.217(9) Uani 1 1 d DU . .
H38A H 0.4925 0.1562 0.5206 0.325 Uiso 1 1 calc R . .
H38B H 0.4577 0.2255 0.5218 0.325 Uiso 1 1 calc R . .
H38C H 0.4302 0.1599 0.4506 0.325 Uiso 1 1 calc R . .
N1 N 0.3409(2) 0.0896(3) 0.9819(3) 0.0447(13) Uani 1 1 d U . .
N2 N 0.2888(2) 0.0297(3) 1.0714(3) 0.0448(13) Uani 1 1 d U . .
N3 N 0.3818(2) 0.1307(3) 1.1629(3) 0.0445(13) Uani 1 1 d U . .
O1 O 0.24807(16) 0.1414(2) 0.9453(3) 0.0405(10) Uani 1 1 d U . .
O2 O 0.27909(16) 0.1727(2) 1.1049(3) 0.0401(10) Uani 1 1 d U . .
O3 O 0.33006(16) 0.2301(2) 1.0389(3) 0.0417(10) Uani 1 1 d U A .
O4 O 0.4203(5) 0.1203(7) 0.7365(7) 0.167(4) Uani 1 1 d U . .
O5 O 0.4062(6) 0.1351(8) 0.5750(9) 0.195(5) Uani 1 1 d U . .
H5A H 0.4088 0.1077 0.6144 0.292 Uiso 1 1 calc R . .
O6 O 0.4851(7) 0.0816(10) 0.6157(11) 0.219(6) Uiso 1 1 d . . .
Co1 Co 0.31396(3) 0.12694(5) 1.05280(5) 0.0386(4) Uani 1 1 d . A .
Co2 Co 0.2500 0.2500 1.0000 0.0361(4) Uani 1 2 d S . .
O7 O 0.3438(11) 0.7380(15) 0.0549(16) 0.103(10) Uiso 0.31(2) 1 d P B 3
O7A O 0.382(3) 0.705(4) 0.074(4) 0.15(2) Uiso 0.19(2) 1 d P C 4
O8 O 0.503(3) 0.646(3) 0.298(3) 0.307(16) Uiso 0.369(19) 1 d P . 5
O8A O 0.421(3) 0.726(4) 0.279(5) 0.307(16) Uiso 0.30(2) 1 d P D 6
O8B O 0.398(3) 0.642(4) 0.180(4) 0.307(16) Uiso 0.33(2) 1 d P E 7

loop_
_atom_site_aniso_label
_atom_site_aniso_U_11
_atom_site_aniso_U_22
_atom_site_aniso_U_33
_atom_site_aniso_U_23
_atom_site_aniso_U_13
_atom_site_aniso_U_12
C1 0.048(4) 0.055(4) 0.039(3) -0.003(3) 0.025(3) -0.001(3)
C2 0.048(4) 0.040(4) 0.048(4) -0.006(3) 0.028(3) -0.003(3)
C3 0.067(5) 0.074(5) 0.057(4) -0.008(4) 0.041(4) -0.007(4)
C4 0.078(6) 0.087(6) 0.081(6) -0.020(5) 0.058(5) -0.005(5)
C5 0.059(5) 0.080(6) 0.095(7) -0.015(5) 0.051(5) 0.007(4)
C6 0.047(4) 0.057(5) 0.067(5) -0.006(4) 0.029(4) 0.004(3)
C7 0.049(4) 0.060(5) 0.042(4) -0.010(3) 0.026(3) 0.000(3)
C8 0.069(5) 0.085(6) 0.045(4) 0.000(4) 0.019(4) 0.014(5)
C9 0.077(7) 0.127(10) 0.054(6) -0.011(6) 0.010(5) 0.017(7)
C10 0.055(6) 0.173(13) 0.069(7) -0.050(8) 0.011(5) 0.003(7)
C11 0.091(7) 0.090(7) 0.126(9) -0.055(7) 0.067(8) -0.032(6)
C12 0.063(5) 0.060(5) 0.072(5) -0.016(4) 0.030(4) -0.011(4)
C13 0.081(5) 0.052(5) 0.057(4) 0.002(3) 0.039(4) 0.008(4)
C14 0.118(7) 0.034(4) 0.065(5) -0.003(3) 0.051(5) -0.004(4)
C15 0.124(8) 0.060(6) 0.077(6) -0.014(4) 0.067(6) -0.032(5)
C16 0.098(6) 0.049(5) 0.076(5) -0.012(4) 0.061(5) -0.020(4)
C17 0.052(4) 0.044(4) 0.034(3) -0.004(3) 0.021(3) -0.009(3)
C18 0.055(4) 0.043(4) 0.045(4) 0.001(3) 0.031(3) -0.007(3)
C19 0.077(5) 0.043(4) 0.058(4) 0.000(3) 0.049(4) -0.007(4)
C20 0.114(7) 0.068(5) 0.050(5) 0.013(4) 0.046(5) 0.010(5)
C21 0.192(12) 0.068(6) 0.060(6) 0.002(5) 0.073(7) -0.007(7)
C22 0.27(2) 0.074(8) 0.111(10) -0.012(7) 0.154(13) -0.017(10)
C23 0.209(15) 0.092(8) 0.173(13) 0.000(9) 0.173(14) 0.005(9)
C24 0.103(7) 0.069(6) 0.106(7) -0.005(5) 0.081(6) -0.002(5)
C25 0.057(4) 0.056(5) 0.058(4) 0.013(4) 0.028(4) 0.011(4)
C26 0.057(5) 0.083(6) 0.053(5) 0.019(4) 0.013(4) 0.007(4)
C27 0.059(5) 0.107(8) 0.052(5) 0.011(5) 0.001(4) -0.007(5)
C28 0.062(5) 0.076(6) 0.050(4) -0.005(4) 0.017(4) -0.011(4)
C29 0.040(4) 0.061(5) 0.041(4) -0.003(3) 0.020(3) 0.001(3)
C30 0.039(4) 0.047(4) 0.048(4) -0.003(3) 0.010(3) -0.006(3)
C31 0.024(6) 0.019(6) 0.046(7) -0.002(5) 0.008(5) -0.004(5)
C32 0.059(8) 0.069(9) 0.076(9) 0.021(7) 0.038(7) -0.002(6)
C33 0.105(11) 0.111(12) 0.107(11) -0.003(9) 0.053(8) -0.004(9)
C34 0.104(11) 0.110(12) 0.109(11) 0.008(8) 0.061(8) -0.032(8)
C35 0.121(12) 0.117(13) 0.130(12) -0.012(9) 0.062(9) -0.015(9)
C36 0.104(10) 0.074(10) 0.100(10) -0.002(7) 0.048(8) -0.009(8)
C31' 0.059(8) 0.062(9) 0.076(9) -0.002(7) 0.028(7) 0.007(7)
C32' 0.078(9) 0.096(10) 0.104(10) 0.011(8) 0.053(8) -0.006(7)
C33' 0.092(10) 0.112(11) 0.106(10) 0.018(8) 0.060(8) 0.002(8)
C34' 0.098(11) 0.095(11) 0.127(11) 0.014(8) 0.050(8) -0.018(8)
C35' 0.140(14) 0.148(15) 0.148(14) -0.001(9) 0.072(10) -0.013(9)
C36' 0.106(11) 0.093(11) 0.112(11) 0.010(8) 0.052(8) -0.007(8)
C37 0.173(10) 0.169(11) 0.168(10) -0.003(8) 0.084(8) -0.004(8)
C38 0.235(12) 0.233(13) 0.214(12) 0.013(9) 0.141(9) -0.015(9)
N1 0.047(3) 0.042(3) 0.047(3) -0.005(2) 0.027(3) -0.002(2)
N2 0.053(3) 0.040(3) 0.039(3) -0.001(2) 0.023(2) 0.001(2)
N3 0.040(3) 0.051(3) 0.040(3) 0.002(2) 0.020(2) 0.003(2)
O1 0.041(2) 0.046(2) 0.035(2) -0.0006(18) 0.0207(19) 0.0008(19)
O2 0.046(2) 0.038(2) 0.041(2) 0.0030(18) 0.0264(19) 0.0006(18)
O3 0.038(2) 0.045(2) 0.041(2) 0.0028(19) 0.0205(19) 0.0018(19)
O4 0.178(7) 0.173(8) 0.159(7) 0.015(6) 0.094(6) -0.023(6)
O5 0.181(8) 0.220(10) 0.201(9) -0.003(7) 0.113(7) -0.023(7)
Co1 0.0394(6) 0.0397(6) 0.0357(5) 0.0009(3) 0.0194(4) 0.0016(3)
Co2 0.0380(7) 0.0368(7) 0.0346(7) 0.0024(5) 0.0200(5) 0.0027(5)

loop_
_atom_type_symbol
_atom_type_description
_atom_type_scat_dispersion_real
_atom_type_scat_dispersion_imag
_atom_type_scat_source
C C 0.0033 0.0016 'International Tables Vol C Tables 4.2.6.8 and 6.1.1.4'
H H 0.0000 0.0000 'International Tables Vol C Tables 4.2.6.8 and 6.1.1.4'
N N 0.0061 0.0033 'International Tables Vol C Tables 4.2.6.8 and 6.1.1.4'
O O 0.0106 0.0060 'International Tables Vol C Tables 4.2.6.8 and 6.1.1.4'
Co Co 0.3494 0.9721 'International Tables Vol C Tables 4.2.6.8 and 6.1.1.4'

loop_
_geom_angle_atom_site_label_1
_geom_angle_atom_site_label_2
_geom_angle_atom_site_label_3
_geom_angle
_geom_angle_site_symmetry_1
_geom_angle_site_symmetry_3
O1 C1 C2 108.7(5) . .
O1 C1 C7 108.6(5) . .
C2 C1 C7 113.4(5) . .
N1 C2 C3 120.4(6) . .
N1 C2 C1 116.8(5) . .
C3 C2 C1 122.5(6) . .
C4 C3 C2 120.4(8) . .
C4 C3 H3 119.8 . .
C2 C3 H3 119.8 . .
C3 C4 C5 118.6(7) . .
C3 C4 H4 120.7 . .
C5 C4 H4 120.7 . .
C6 C5 C4 120.0(7) . .
C6 C5 H5 120.0 . .
C4 C5 H5 120.0 . .
N1 C6 C5 121.0(7) . .
N1 C6 H6 119.5 . .
C5 C6 H6 119.5 . .
C12 C7 C8 119.4(7) . .
C12 C7 C1 122.1(7) . .
C8 C7 C1 118.5(7) . .
C9 C8 C7 119.6(10) . .
C9 C8 H8 120.2 . .
C7 C8 H8 120.2 . .
C10 C9 C8 121.6(11) . .
C10 C9 H9 119.2 . .
C8 C9 H9 119.2 . .
C9 C10 C11 120.4(9) . .
C9 C10 H10 119.8 . .
C11 C10 H10 119.8 . .
C12 C11 C10 118.0(11) . .
C12 C11 H11 121.0 . .
C10 C11 H11 121.0 . .
C7 C12 C11 120.9(9) . .
C7 C12 H12 119.5 . .
C11 C12 H12 119.5 . .
N2 C13 C14 120.3(7) . .
N2 C13 H13 119.8 . .
C14 C13 H13 119.8 . .
C15 C14 C13 120.1(8) . .
C15 C14 H14 119.9 . .
C13 C14 H14 119.9 . .
C14 C15 C16 119.2(8) . .
C14 C15 H15 120.4 . .
C16 C15 H15 120.4 . .
C15 C16 C17 119.7(7) . .
C15 C16 H16 120.1 . .
C17 C16 H16 120.1 . .
N2 C17 C16 120.9(6) . .
N2 C17 C18 115.9(5) . .
C16 C17 C18 123.2(6) . .
O2 C18 C17 109.2(5) . .
O2 C18 C19 107.6(5) . .
C17 C18 C19 112.9(5) . .
C20 C19 C24 119.4(8) . .
C20 C19 C18 120.6(7) . .
C24 C19 C18 119.7(7) . .
C19 C20 C21 119.4(10) . .
C19 C20 H20 120.3 . .
C21 C20 H20 120.3 . .
C22 C21 C20 119.5(11) . .
C22 C21 H21 120.3 . .
C20 C21 H21 120.3 . .
C23 C22 C21 120.7(10) . .
C23 C22 H22 119.6 . .
C21 C22 H22 119.6 . .
C22 C23 C24 121.0(12) . .
C22 C23 H23 119.5 . .
C24 C23 H23 119.5 . .
C19 C24 C23 120.0(11) . .
C19 C24 H24 120.0 . .
C23 C24 H24 120.0 . .
N3 C25 C26 122.5(8) . .
N3 C25 H25 118.8 . .
C26 C25 H25 118.8 . .
C27 C26 C25 118.1(8) . .
C27 C26 H26 120.9 . .
C25 C26 H26 120.9 . .
C26 C27 C28 120.9(8) . .
C26 C27 H27 119.5 . .
C28 C27 H27 119.5 . .
C27 C28 C29 118.4(8) . .
C27 C28 H28 120.8 . .
C29 C28 H28 120.8 . .
N3 C29 C28 120.7(7) . .
N3 C29 C30 116.1(5) . .
C28 C29 C30 123.2(7) . .
C31 C30 O3 114.2(3) . .
C31 C30 C29 115.7(3) . .
O3 C30 C29 108.6(4) . .
C31 C30 C31' 20.9 . .
O3 C30 C31' 102.8(3) . .
C29 C30 C31' 106.3(3) . .
C36 C31 C32 120.0 . .
C36 C31 C30 121.2 . .
C32 C31 C30 118.8 . .
C33 C32 C31 120.0 . .
C33 C32 H32 120.0 . .
C31 C32 H32 120.0 . .
C32 C33 C34 120.0 . .
C32 C33 H33 120.0 . .
C34 C33 H33 120.0 . .
C33 C34 C35 120.0 . .
C33 C34 H34 120.0 . .
C35 C34 H34 120.0 . .
C36 C35 C34 120.0 . .
C36 C35 H35 120.0 . .
C34 C35 H35 120.0 . .
C35 C36 C31 120.0 . .
C35 C36 H36 120.0 . .
C31 C36 H36 120.0 . .
C36' C31' C32' 120.0 . .
C36' C31' C30 109.9 . .
C32' C31' C30 129.5 . .
C33' C32' C31' 120.0 . .
C33' C32' H32' 120.0 . .
C31' C32' H32' 120.0 . .
C34' C33' C32' 120.0 . .
C34' C33' H33' 120.0 . .
C32' C33' H33' 120.0 . .
C33' C34' C35' 120.0 . .
C33' C34' H34' 120.0 . .
C35' C34' H34' 120.0 . .
C36' C35' C34' 120.0 . .
C36' C35' H35' 120.0 . .
C34' C35' H35' 120.0 . .
C35' C36' C31' 120.0 . .
C35' C36' H36' 120.0 . .
C31' C36' H36' 120.0 . .
O6 C37 O5 126(2) . .
O6 C37 C38 110(2) . .
O5 C37 C38 124(2) . .
C37 C38 H38A 109.5 . .
C37 C38 H38B 109.5 . .
H38A C38 H38B 109.5 . .
C37 C38 H38C 109.5 . .
H38A C38 H38C 109.5 . .
H38B C38 H38C 109.5 . .
C2 N1 C6 119.6(6) . .
C2 N1 Co1 111.9(4) . .
C6 N1 Co1 127.9(5) . .
C17 N2 C13 119.7(6) . .
C17 N2 Co1 112.7(4) . .
C13 N2 Co1 127.6(5) . .
C25 N3 C29 119.4(6) . .
C25 N3 Co1 128.1(5) . .
C29 N3 Co1 112.4(4) . .
C1 O1 Co1 112.7(3) . .
C1 O1 Co2 113.6(4) . .
Co1 O1 Co2 82.86(15) . .
C18 O2 Co1 113.6(4) . .
C18 O2 Co2 117.9(4) . .
Co1 O2 Co2 83.13(15) . .
C30 O3 Co1 114.3(3) . .
C30 O3 Co2 116.5(3) . .
Co1 O3 Co2 83.32(16) . .
C37 O5 H5A 109.5 . .
O3 Co1 O2 85.04(17) . .
O3 Co1 O1 85.99(18) . .
O2 Co1 O1 86.04(17) . .
O3 Co1 N3 85.0(2) . .
O2 Co1 N3 90.3(2) . .
O1 Co1 N3 170.5(2) . .
O3 Co1 N2 170.0(2) . .
O2 Co1 N2 85.2(2) . .
O1 Co1 N2 91.0(2) . .
N3 Co1 N2 97.4(2) . .
O3 Co1 N1 90.4(2) . .
O2 Co1 N1 170.3(2) . .
O1 Co1 N1 85.1(2) . .
N3 Co1 N1 97.8(2) . .
N2 Co1 N1 98.9(2) . .
O3 Co1 Co2 51.58(12) . .
O2 Co1 Co2 51.69(12) . .
O1 Co1 Co2 51.96(13) . .
N3 Co1 Co2 119.36(16) . .
N2 Co1 Co2 119.63(17) . .
N1 Co1 Co2 119.06(16) . .
O3 Co2 O3 180.00(8) . 7_557
O3 Co2 O2 75.33(16) . .
O3 Co2 O2 104.67(16) 7_557 .
O3 Co2 O2 104.67(16) . 7_557
O3 Co2 O2 75.33(16) 7_557 7_557
O2 Co2 O2 179.998(1) . 7_557
O3 Co2 O1 104.04(16) . 7_557
O3 Co2 O1 75.96(16) 7_557 7_557
O2 Co2 O1 104.01(15) . 7_557
O2 Co2 O1 76.00(15) 7_557 7_557
O3 Co2 O1 75.96(16) . .
O3 Co2 O1 104.04(16) 7_557 .
O2 Co2 O1 75.99(15) . .
O2 Co2 O1 104.00(15) 7_557 .
O1 Co2 O1 179.999(1) 7_557 .
O3 Co2 Co1 45.10(12) . .
O3 Co2 Co1 134.90(12) 7_557 .
O2 Co2 Co1 45.18(11) . .
O2 Co2 Co1 134.82(11) 7_557 .
O1 Co2 Co1 134.82(11) 7_557 .
O1 Co2 Co1 45.18(11) . .
O3 Co2 Co1 134.90(12) . 7_557
O3 Co2 Co1 45.10(12) 7_557 7_557
O2 Co2 Co1 134.82(11) . 7_557
O2 Co2 Co1 45.18(11) 7_557 7_557
O1 Co2 Co1 45.18(11) 7_557 7_557
O1 Co2 Co1 134.82(11) . 7_557
Co1 Co2 Co1 180.0 . 7_557

loop_
_geom_bond_atom_site_label_1
_geom_bond_atom_site_label_2
_geom_bond_distance
_geom_bond_site_symmetry_2
C1 O1 1.431(7) .
C1 C2 1.503(9) .
C1 C7 1.517(9) .
C2 N1 1.336(8) .
C2 C3 1.377(9) .
C3 C4 1.361(11) .
C3 H3 0.9300 .
C4 C5 1.368(12) .
C4 H4 0.9300 .
C5 C6 1.363(11) .
C5 H5 0.9300 .
C6 N1 1.353(9) .
C6 H6 0.9300 .
C7 C12 1.360(11) .
C7 C8 1.385(10) .
C8 C9 1.359(13) .
C8 H8 0.9300 .
C9 C10 1.312(17) .
C9 H9 0.9300 .
C10 C11 1.419(17) .
C10 H10 0.9300 .
C11 C12 1.365(13) .
C11 H11 0.9300 .
C12 H12 0.9300 .
C13 N2 1.344(9) .
C13 C14 1.391(11) .
C13 H13 0.9300 .
C14 C15 1.350(12) .
C14 H14 0.9300 .
C15 C16 1.368(12) .
C15 H15 0.9300 .
C16 C17 1.380(9) .
C16 H16 0.9300 .
C17 N2 1.343(8) .
C17 C18 1.507(9) .
C18 O2 1.418(7) .
C18 C19 1.527(9) .
C19 C20 1.352(12) .
C19 C24 1.373(11) .
C20 C21 1.409(12) .
C20 H20 0.9300 .
C21 C22 1.357(18) .
C21 H21 0.9300 .
C22 C23 1.318(19) .
C22 H22 0.9300 .
C23 C24 1.376(15) .
C23 H23 0.9300 .
C24 H24 0.9300 .
C25 N3 1.341(9) .
C25 C26 1.369(11) .
C25 H25 0.9300 .
C26 C27 1.359(13) .
C26 H26 0.9300 .
C27 C28 1.382(12) .
C27 H27 0.9300 .
C28 C29 1.384(10) .
C28 H28 0.9300 .
C29 N3 1.351(9) .
C29 C30 1.508(8) .
C30 C31 1.4137 .
C30 O3 1.420(6) .
C30 C31' 1.5506 .
C31 C36 1.3900 .
C31 C32 1.3902 .
C32 C33 1.3900 .
C32 H32 0.9300 .
C33 C34 1.3900 .
C33 H33 0.9300 .
C34 C35 1.3900 .
C34 H34 0.9300 .
C35 C36 1.3900 .
C35 H35 0.9300 .
C36 H36 0.9300 .
C31' C36' 1.3900 .
C31' C32' 1.3901 .
C32' C33' 1.3900 .
C32' H32' 0.9300 .
C33' C34' 1.3899 .
C33' H33' 0.9300 .
C34' C35' 1.3901 .
C34' H34' 0.9300 .
C35' C36' 1.3900 .
C35' H35' 0.9300 .
C36' H36' 0.9300 .
C37 O6 1.23(2) .
C37 O5 1.25(2) .
C37 C38 1.486(16) .
C38 H38A 0.9600 .
C38 H38B 0.9600 .
C38 H38C 0.9600 .
N1 Co1 1.929(5) .
N2 Co1 1.920(5) .
N3 Co1 1.919(5) .
O1 Co1 1.884(4) .
O1 Co2 2.091(4) .
O2 Co1 1.883(4) .
O2 Co2 2.082(4) .
O3 Co1 1.879(4) .
O3 Co2 2.078(4) .
O5 H5A 0.8200 .
Co1 Co2 2.6349(8) .
Co2 O3 2.078(4) 7_557
Co2 O2 2.082(4) 7_557
Co2 O1 2.091(4) 7_557
Co2 Co1 2.6349(8) 7_557
O8 O8 1.62(9) 2_655

loop_
_geom_torsion_atom_site_label_1
_geom_torsion_atom_site_label_2
_geom_torsion_atom_site_label_3
_geom_torsion_atom_site_label_4
_geom_torsion
_geom_torsion_site_symmetry_4
O1 C1 C2 N1 -10.6(8) .
C7 C1 C2 N1 -131.5(6) .
O1 C1 C2 C3 175.6(6) .
C7 C1 C2 C3 54.8(9) .
N1 C2 C3 C4 1.9(11) .
C1 C2 C3 C4 175.4(7) .
C2 C3 C4 C5 0.8(13) .
C3 C4 C5 C6 -2.1(13) .
C4 C5 C6 N1 0.8(12) .
O1 C1 C7 C12 -59.7(8) .
C2 C1 C7 C12 61.1(8) .
O1 C1 C7 C8 118.8(7) .
C2 C1 C7 C8 -120.3(7) .
C12 C7 C8 C9 1.5(12) .
C1 C7 C8 C9 -177.1(8) .
C7 C8 C9 C10 -2.0(16) .
C8 C9 C10 C11 2.3(18) .
C9 C10 C11 C12 -2.0(16) .
C8 C7 C12 C11 -1.3(12) .
C1 C7 C12 C11 177.3(7) .
C10 C11 C12 C7 1.5(13) .
N2 C13 C14 C15 -0.5(12) .
C13 C14 C15 C16 -0.6(14) .
C14 C15 C16 C17 0.4(13) .
C15 C16 C17 N2 0.9(12) .
C15 C16 C17 C18 178.0(7) .
N2 C17 C18 O2 -11.3(7) .
C16 C17 C18 O2 171.4(6) .
N2 C17 C18 C19 -131.0(6) .
C16 C17 C18 C19 51.8(9) .
O2 C18 C19 C20 -65.6(8) .
C17 C18 C19 C20 55.0(9) .
O2 C18 C19 C24 108.5(7) .
C17 C18 C19 C24 -130.9(7) .
C24 C19 C20 C21 0.3(12) .
C18 C19 C20 C21 174.4(7) .
C19 C20 C21 C22 -0.4(15) .
C20 C21 C22 C23 -0.3(18) .
C21 C22 C23 C24 1(2) .
C20 C19 C24 C23 0.6(13) .
C18 C19 C24 C23 -173.6(8) .
C22 C23 C24 C19 -1.3(17) .
N3 C25 C26 C27 1.2(12) .
C25 C26 C27 C28 -3.5(14) .
C26 C27 C28 C29 3.3(14) .
C27 C28 C29 N3 -0.7(12) .
C27 C28 C29 C30 179.1(7) .
N3 C29 C30 C31 -137.7(4) .
C28 C29 C30 C31 42.5(7) .
N3 C29 C30 O3 -7.7(7) .
C28 C29 C30 O3 172.4(6) .
N3 C29 C30 C31' -117.7(5) .
C28 C29 C30 C31' 62.5(7) .
O3 C30 C31 C36 134.6(3) .
C29 C30 C31 C36 -98.2(4) .
C31' C30 C31 C36 -165.3 .
O3 C30 C31 C32 -45.7(3) .
C29 C30 C31 C32 81.5(4) .
C31' C30 C31 C32 14.4 .
C36 C31 C32 C33 0.0 .
C30 C31 C32 C33 -179.7 .
C31 C32 C33 C34 0.0 .
C32 C33 C34 C35 0.0 .
C33 C34 C35 C36 0.0 .
C34 C35 C36 C31 0.0 .
C32 C31 C36 C35 0.0 .
C30 C31 C36 C35 179.7 .
C31 C30 C31' C36' 23.3 .
O3 C30 C31' C36' 149.1(3) .
C29 C30 C31' C36' -96.8(3) .
C31 C30 C31' C32' -147.4 .
O3 C30 C31' C32' -21.6(3) .
C29 C30 C31' C32' 92.4(3) .
C36' C31' C32' C33' 0.0 .
C30 C31' C32' C33' 169.9 .
C31' C32' C33' C34' 0.0 .
C32' C33' C34' C35' 0.0 .
C33' C34' C35' C36' 0.0 .
C34' C35' C36' C31' 0.0 .
C32' C31' C36' C35' 0.0 .
C30 C31' C36' C35' -171.8 .
C3 C2 N1 C6 -3.1(10) .
C1 C2 N1 C6 -177.0(6) .
C3 C2 N1 Co1 168.7(5) .
C1 C2 N1 Co1 -5.2(7) .
C5 C6 N1 C2 1.8(10) .
C5 C6 N1 Co1 -168.6(6) .
C16 C17 N2 C13 -2.0(10) .
C18 C17 N2 C13 -179.3(6) .
C16 C17 N2 Co1 175.9(5) .
C18 C17 N2 Co1 -1.5(7) .
C14 C13 N2 C17 1.7(10) .
C14 C13 N2 Co1 -175.7(6) .
C26 C25 N3 C29 1.4(10) .
C26 C25 N3 Co1 -173.1(6) .
C28 C29 N3 C25 -1.6(10) .
C30 C29 N3 C25 178.6(6) .
C28 C29 N3 Co1 173.8(6) .
C30 C29 N3 Co1 -6.1(7) .
C2 C1 O1 Co1 21.8(6) .
C7 C1 O1 Co1 145.6(4) .
C2 C1 O1 Co2 113.9(5) .
C7 C1 O1 Co2 -122.3(5) .
C17 C18 O2 Co1 19.1(6) .
C19 C18 O2 Co1 142.0(4) .
C17 C18 O2 Co2 114.0(4) .
C19 C18 O2 Co2 -123.2(5) .
C31 C30 O3 Co1 149.25(16) .
C29 C30 O3 Co1 18.4(5) .
C31' C30 O3 Co1 130.8(2) .
C31 C30 O3 Co2 -116.1(2) .
C29 C30 O3 Co2 113.1(4) .
C31' C30 O3 Co2 -134.5(2) .
C30 O3 Co1 O2 72.6(4) .
Co2 O3 Co1 O2 -43.50(15) .
C30 O3 Co1 O1 158.9(4) .
Co2 O3 Co1 O1 42.87(15) .
C30 O3 Co1 N3 -18.2(4) .
Co2 O3 Co1 N3 -134.25(19) .
C30 O3 Co1 N2 86.0(12) .
Co2 O3 Co1 N2 -30.0(12) .
C30 O3 Co1 N1 -116.0(4) .
Co2 O3 Co1 N1 127.96(19) .
C30 O3 Co1 Co2 116.1(4) .
C18 O2 Co1 O3 160.9(4) .
Co2 O2 Co1 O3 43.41(15) .
C18 O2 Co1 O1 74.6(4) .
Co2 O2 Co1 O1 -42.90(15) .
C18 O2 Co1 N3 -114.1(4) .
Co2 O2 Co1 N3 128.35(19) .
C18 O2 Co1 N2 -16.7(4) .
Co2 O2 Co1 N2 -134.26(19) .
C18 O2 Co1 N1 99.1(12) .
Co2 O2 Co1 N1 -18.4(12) .
C18 O2 Co1 Co2 117.5(4) .
C1 O1 Co1 O3 70.1(4) .
Co2 O1 Co1 O3 -42.59(16) .
C1 O1 Co1 O2 155.4(4) .
Co2 O1 Co1 O2 42.70(15) .
C1 O1 Co1 N3 87.8(12) .
Co2 O1 Co1 N3 -24.9(12) .
C1 O1 Co1 N2 -119.5(4) .
Co2 O1 Co1 N2 127.86(19) .
C1 O1 Co1 N1 -20.6(4) .
Co2 O1 Co1 N1 -133.29(19) .
C1 O1 Co1 Co2 112.7(4) .
C25 N3 Co1 O3 -171.9(6) .
C29 N3 Co1 O3 13.2(4) .
C25 N3 Co1 O2 103.1(6) .
C29 N3 Co1 O2 -71.8(4) .
C25 N3 Co1 O1 170.3(10) .
C29 N3 Co1 O1 -4.5(14) .
C25 N3 Co1 N2 17.8(6) .
C29 N3 Co1 N2 -157.0(4) .
C25 N3 Co1 N1 -82.3(6) .
C29 N3 Co1 N1 102.9(5) .
C25 N3 Co1 Co2 148.0(5) .
C29 N3 Co1 Co2 -26.9(5) .
C17 N2 Co1 O3 -3.5(14) .
C13 N2 Co1 O3 174.1(10) .
C17 N2 Co1 O2 9.9(4) .
C13 N2 Co1 O2 -172.5(6) .
C17 N2 Co1 O1 -76.0(4) .
C13 N2 Co1 O1 101.6(6) .
C17 N2 Co1 N3 99.6(4) .
C13 N2 Co1 N3 -82.8(6) .
C17 N2 Co1 N1 -161.3(4) .
C13 N2 Co1 N1 16.4(6) .
C17 N2 Co1 Co2 -30.4(5) .
C13 N2 Co1 Co2 147.3(5) .
C2 N1 Co1 O3 -71.7(4) .
C6 N1 Co1 O3 99.3(6) .
C2 N1 Co1 O2 -10.2(14) .
C6 N1 Co1 O2 160.7(10) .
C2 N1 Co1 O1 14.3(4) .
C6 N1 Co1 O1 -174.8(6) .
C2 N1 Co1 N3 -156.7(4) .
C6 N1 Co1 N3 14.3(6) .
C2 N1 Co1 N2 104.5(5) .
C6 N1 Co1 N2 -84.5(6) .
C2 N1 Co1 Co2 -26.7(5) .
C6 N1 Co1 Co2 144.3(5) .
C30 O3 Co2 O3 -126(4) 7_557
Co1 O3 Co2 O3 -13(4) 7_557
C30 O3 Co2 O2 -74.0(3) .
Co1 O3 Co2 O2 39.85(15) .
C30 O3 Co2 O2 106.0(3) 7_557
Co1 O3 Co2 O2 -140.14(15) 7_557
C30 O3 Co2 O1 27.1(3) 7_557
Co1 O3 Co2 O1 140.95(14) 7_557
C30 O3 Co2 O1 -152.9(3) .
Co1 O3 Co2 O1 -39.05(14) .
C30 O3 Co2 Co1 -113.8(4) .
C30 O3 Co2 Co1 66.2(4) 7_557
Co1 O3 Co2 Co1 180.0 7_557
C18 O2 Co2 O3 -153.0(4) .
Co1 O2 Co2 O3 -39.79(15) .
C18 O2 Co2 O3 27.0(4) 7_557
Co1 O2 Co2 O3 140.21(15) 7_557
C18 O2 Co2 O2 -135(8) 7_557
Co1 O2 Co2 O2 -22(8) 7_557
C18 O2 Co2 O1 105.9(4) 7_557
Co1 O2 Co2 O1 -140.93(15) 7_557
C18 O2 Co2 O1 -74.1(4) .
Co1 O2 Co2 O1 39.07(15) .
C18 O2 Co2 Co1 -113.2(4) .
C18 O2 Co2 Co1 66.8(4) 7_557
Co1 O2 Co2 Co1 179.999(1) 7_557
C1 O1 Co2 O3 -72.7(4) .
Co1 O1 Co2 O3 38.99(15) .
C1 O1 Co2 O3 107.3(4) 7_557
Co1 O1 Co2 O3 -141.01(15) 7_557
C1 O1 Co2 O2 -150.8(4) .
Co1 O1 Co2 O2 -39.08(14) .
C1 O1 Co2 O2 29.2(4) 7_557
Co1 O1 Co2 O2 140.92(14) 7_557
C1 O1 Co2 O1 98(21) 7_557
Co1 O1 Co2 O1 -150(21) 7_557
C1 O1 Co2 Co1 -111.7(4) .
C1 O1 Co2 Co1 68.3(4) 7_557
Co1 O1 Co2 Co1 180.000(1) 7_557
O2 Co1 Co2 O3 119.1(2) .
O1 Co1 Co2 O3 -120.5(2) .
N3 Co1 Co2 O3 55.0(2) .
N2 Co1 Co2 O3 174.3(2) .
N1 Co1 Co2 O3 -64.4(2) .
O3 Co1 Co2 O3 180.0 7_557
O2 Co1 Co2 O3 -60.9(2) 7_557
O1 Co1 Co2 O3 59.5(2) 7_557
N3 Co1 Co2 O3 -125.1(2) 7_557
N2 Co1 Co2 O3 -5.7(2) 7_557
N1 Co1 Co2 O3 115.6(2) 7_557
O3 Co1 Co2 O2 -119.1(2) .
O1 Co1 Co2 O2 120.4(2) .
N3 Co1 Co2 O2 -64.1(2) .
N2 Co1 Co2 O2 55.2(2) .
N1 Co1 Co2 O2 176.5(2) .
O3 Co1 Co2 O2 60.9(2) 7_557
O2 Co1 Co2 O2 179.999(2) 7_557
O1 Co1 Co2 O2 -59.6(2) 7_557
N3 Co1 Co2 O2 115.9(2) 7_557
N2 Co1 Co2 O2 -124.8(2) 7_557
N1 Co1 Co2 O2 -3.5(2) 7_557
O3 Co1 Co2 O1 -59.5(2) 7_557
O2 Co1 Co2 O1 59.6(2) 7_557
O1 Co1 Co2 O1 179.999(2) 7_557
N3 Co1 Co2 O1 -4.6(2) 7_557
N2 Co1 Co2 O1 114.8(2) 7_557
N1 Co1 Co2 O1 -123.9(2) 7_557
O3 Co1 Co2 O1 120.5(2) .
O2 Co1 Co2 O1 -120.4(2) .
N3 Co1 Co2 O1 175.4(2) .
N2 Co1 Co2 O1 -65.2(2) .
N1 Co1 Co2 O1 56.1(2) .
O3 Co1 Co2 Co1 103(8) 7_557
O2 Co1 Co2 Co1 -138(8) 7_557
O1 Co1 Co2 Co1 -18(8) 7_557
N3 Co1 Co2 Co1 158(8) 7_557
N2 Co1 Co2 Co1 -83(8) 7_557
N1 Co1 Co2 Co1 38(8) 7_557
